data_4330340
loop_
_publ_author_name
'Yanmei Chen'
'Lei Li'
'Zhou Chen'
'Yonglu Liu'
'Hailiang Hu'
'Wenqian Chen'
'Wei Liu'
'Yahong Li'
'Tao Lei'
'Yanyuan Cao'
'Zhenghui Kang'
'Miaoshui Lin'
'Wu Li'

_publ_section_title
;
 Metal-Mediated Controllable Creation of Secondary, Tertiary, and
 Quaternary Carbon Centers: A Powerful Strategy for the Synthesis of Iron,
 Cobalt, and Copper Complexes with in Situ Generated Substituted
 1-Pyridineimidazo[1,5-a]pyridine Ligands
;
_journal_name_full 'Inorganic Chemistry'
_journal_page_first 9705
_journal_page_last 9713
_journal_paper_doi 10.1021/ic300949y
_journal_volume 51
_journal_year 2012
_chemical_formula_moiety 'C18 H14 Cl2 Co N4'
_chemical_formula_sum 'C18 H14 Cl2 Co N4'
_chemical_formula_weight 416.16
_chemical_name_systematic
; 
 ? 
;
_space_group_IT_number 2
_symmetry_cell_setting triclinic
_symmetry_space_group_name_Hall '-P 1'
_symmetry_space_group_name_H-M 'P -1'
_atom_sites_solution_hydrogens geom
_atom_sites_solution_primary direct
_atom_sites_solution_secondary difmap
_audit_creation_method SHELXL-97
_cell_angle_alpha 91.170(10)
_cell_angle_beta 102.963(10)
_cell_angle_gamma 93.848(10)
_cell_formula_units_Z 4
_cell_length_a 8.1394(13)
_cell_length_b 12.3040(19)
_cell_length_c 17.638(3)
_cell_measurement_reflns_used 83
_cell_measurement_temperature 296(2)
_cell_measurement_theta_max 12.606
_cell_measurement_theta_min 2.375
_cell_volume 1716.4(5)
_computing_structure_refinement 'SHELXL-97 (Sheldrick, 2008)'
_computing_structure_solution 'SHELXS-97 (Sheldrick, 2008)'
_diffrn_ambient_temperature 296(2)
_diffrn_measured_fraction_theta_full 0.974
_diffrn_measured_fraction_theta_max 0.974
_diffrn_radiation_monochromator graphite
_diffrn_radiation_source 'fine-focus sealed tube'
_diffrn_radiation_type MoK\a
_diffrn_radiation_wavelength 0.71073
_diffrn_reflns_av_R_equivalents 0.0847
_diffrn_reflns_av_sigmaI/netI 0.1878
_diffrn_reflns_limit_h_max 8
_diffrn_reflns_limit_h_min -9
_diffrn_reflns_limit_k_max 13
_diffrn_reflns_limit_k_min -14
_diffrn_reflns_limit_l_max 19
_diffrn_reflns_limit_l_min -20
_diffrn_reflns_number 12722
_diffrn_reflns_theta_full 24.25
_diffrn_reflns_theta_max 24.25
_diffrn_reflns_theta_min 1.66
_exptl_absorpt_coefficient_mu 1.319
_exptl_absorpt_correction_T_max 0.8794
_exptl_absorpt_correction_T_min 0.8267
_exptl_absorpt_correction_type multi-scan
_exptl_absorpt_process_details sadabs
_exptl_crystal_colour brown
_exptl_crystal_density_diffrn 1.611
_exptl_crystal_description block
_exptl_crystal_F_000 844
_exptl_crystal_size_max 0.15
_exptl_crystal_size_mid 0.13
_exptl_crystal_size_min 0.10
_refine_diff_density_max 0.673
_refine_diff_density_min -0.383
_refine_diff_density_rms 0.112
_refine_ls_extinction_method none
_refine_ls_goodness_of_fit_ref 0.972
_refine_ls_hydrogen_treatment constr
_refine_ls_matrix_type full
_refine_ls_number_parameters 451
_refine_ls_number_reflns 5431
_refine_ls_number_restraints 0
_refine_ls_restrained_S_all 0.972
_refine_ls_R_factor_all 0.2124
_refine_ls_R_factor_gt 0.0853
_refine_ls_shift/su_max 0.000
_refine_ls_shift/su_mean 0.000
_refine_ls_structure_factor_coef Fsqd
_refine_ls_weighting_details 'calc w=1/[\s^2^(Fo^2^)+(0.0992P)^2^+0.0000P] where P=(Fo^2^+2Fc^2^)/3'
_refine_ls_weighting_scheme calc
_refine_ls_wR_factor_gt 0.1870
_refine_ls_wR_factor_ref 0.2360
_reflns_number_gt 2179
_reflns_number_total 5431
_reflns_threshold_expression >2sigma(I)
_cod_data_source_file ic300949y_L5-Co.cif
_cod_data_source_block t
_cod_database_code 4330340

loop_
_symmetry_equiv_pos_as_xyz
'x, y, z'
'-x, -y, -z'

loop_
_atom_site_label
_atom_site_type_symbol
_atom_site_fract_x
_atom_site_fract_y
_atom_site_fract_z
_atom_site_U_iso_or_equiv
_atom_site_adp_type
_atom_site_occupancy
_atom_site_symmetry_multiplicity
_atom_site_calc_flag
_atom_site_refinement_flags
Co1 Co 0.84320(19) 0.26557(11) 0.16028(9) 0.0599(5) Uani 1 1 d .
Cl1 Cl 0.7152(4) 0.2988(2) 0.03324(18) 0.0778(10) Uani 1 1 d .
Cl2 Cl 1.0914(4) 0.1813(2) 0.18471(17) 0.0687(9) Uani 1 1 d .
N2 N 0.7666(11) 0.2755(6) 0.2601(5) 0.056(3) Uani 1 1 d .
N4 N 0.9565(10) 0.4320(7) 0.1883(6) 0.056(2) Uani 1 1 d .
N3 N 0.5857(11) 0.2427(6) 0.3336(5) 0.054(2) Uani 1 1 d .
C6 C 0.6366(13) 0.2099(9) 0.2687(7) 0.051(3) Uani 1 1 d .
C11 C 0.6962(13) 0.3318(8) 0.3671(6) 0.051(3) Uani 1 1 d .
N1 N 0.6576(11) 0.1191(6) 0.1552(5) 0.056(2) Uani 1 1 d .
C12 C 0.8031(14) 0.3493(9) 0.3181(7) 0.057(3) Uani 1 1 d .
C1 C 0.5793(14) 0.1169(9) 0.2158(7) 0.061(3) Uani 1 1 d .
C14 C 0.9883(13) 0.4849(8) 0.2582(7) 0.057(3) Uani 1 1 d .
C17 C 1.0835(14) 0.5878(9) 0.1353(8) 0.071(4) Uani 1 1 d .
H17 H 1.1161 0.6200 0.0933 0.085 Uiso 1 1 calc R
C15 C 1.0598(14) 0.5901(9) 0.2689(8) 0.072(4) Uani 1 1 d .
H15 H 1.0747 0.6267 0.3169 0.087 Uiso 1 1 calc R
C18 C 1.0052(14) 0.4820(9) 0.1292(7) 0.070(4) Uani 1 1 d .
H18 H 0.9859 0.4442 0.0814 0.084 Uiso 1 1 calc R
C7 C 0.4465(15) 0.2090(9) 0.3633(7) 0.066(3) Uani 1 1 d .
H7 H 0.3677 0.1541 0.3382 0.079 Uiso 1 1 calc R
C10 C 0.6736(15) 0.3830(9) 0.4367(7) 0.066(3) Uani 1 1 d .
H10 H 0.7472 0.4409 0.4609 0.079 Uiso 1 1 calc R
C9 C 0.5416(17) 0.3453(10) 0.4672(7) 0.084(4) Uani 1 1 d .
H9 H 0.5253 0.3770 0.5130 0.101 Uiso 1 1 calc R
C2 C 0.4684(14) 0.0276(9) 0.2214(8) 0.073(4) Uani 1 1 d .
H2 H 0.4156 0.0244 0.2630 0.088 Uiso 1 1 calc R
C5 C 0.6198(16) 0.0398(10) 0.1002(7) 0.077(4) Uani 1 1 d .
H5 H 0.6701 0.0436 0.0578 0.092 Uiso 1 1 calc R
C13 C 0.9561(14) 0.4312(8) 0.3301(6) 0.063(3) Uani 1 1 d .
H13A H 0.9428 0.4878 0.3669 0.076 Uiso 1 1 calc R
H13B H 1.0555 0.3943 0.3539 0.076 Uiso 1 1 calc R
C4 C 0.5078(16) -0.0477(10) 0.1047(8) 0.079(4) Uani 1 1 d .
H4 H 0.4811 -0.1016 0.0652 0.095 Uiso 1 1 calc R
C8 C 0.4302(16) 0.2586(10) 0.4295(8) 0.075(4) Uani 1 1 d .
H8 H 0.3410 0.2345 0.4514 0.090 Uiso 1 1 calc R
C3 C 0.4371(16) -0.0543(9) 0.1669(9) 0.079(4) Uani 1 1 d .
H3 H 0.3671 -0.1153 0.1722 0.095 Uiso 1 1 calc R
C16 C 1.1099(16) 0.6417(9) 0.2069(9) 0.081(4) Uani 1 1 d .
H16 H 1.1609 0.7122 0.2139 0.097 Uiso 1 1 calc R
Co2 Co 0.66207(19) 0.76354(11) 0.34200(9) 0.0593(5) Uani 1 1 d .
Cl3 Cl 0.3970(4) 0.8054(2) 0.35268(18) 0.0765(10) Uani 1 1 d .
Cl4 Cl 0.8181(4) 0.6643(2) 0.43605(17) 0.0711(9) Uani 1 1 d .
N6 N 0.7567(10) 0.7792(7) 0.2476(5) 0.051(2) Uani 1 1 d .
N8 N 0.7781(12) 0.9243(7) 0.3829(5) 0.065(3) Uani 1 1 d .
N7 N 0.7676(11) 0.7526(6) 0.1257(6) 0.052(2) Uani 1 1 d .
C30 C 0.8692(13) 0.8588(8) 0.2323(7) 0.053(3) Uani 1 1 d .
N5 N 0.5524(11) 0.6170(7) 0.2641(5) 0.057(2) Uani 1 1 d .
C24 C 0.6983(14) 0.7176(8) 0.1843(7) 0.055(3) Uani 1 1 d .
C29 C 0.8782(14) 0.8432(9) 0.1552(7) 0.058(3) Uani 1 1 d .
C19 C 0.5955(14) 0.6174(9) 0.1937(7) 0.061(3) Uani 1 1 d .
C23 C 0.4612(14) 0.5301(9) 0.2811(7) 0.058(3) Uani 1 1 d .
H23 H 0.4314 0.5289 0.3290 0.070 Uiso 1 1 calc R
C20 C 0.5484(15) 0.5303(9) 0.1415(7) 0.069(3) Uani 1 1 d .
H20 H 0.5781 0.5312 0.0935 0.082 Uiso 1 1 calc R
C22 C 0.4110(14) 0.4435(9) 0.2299(8) 0.068(4) Uani 1 1 d .
H22 H 0.3446 0.3851 0.2425 0.081 Uiso 1 1 calc R
C31 C 0.9703(13) 0.9373(8) 0.2913(6) 0.064(3) Uani 1 1 d .
H31A H 1.0086 0.9980 0.2639 0.077 Uiso 1 1 calc R
H31B H 1.0703 0.9023 0.3170 0.077 Uiso 1 1 calc R
C32 C 0.8949(15) 0.9838(9) 0.3537(6) 0.056(3) Uani 1 1 d .
C33 C 0.9587(15) 1.0866(9) 0.3836(7) 0.068(3) Uani 1 1 d .
H33 H 1.0382 1.1260 0.3625 0.082 Uiso 1 1 calc R
C28 C 0.9667(13) 0.8954(8) 0.1048(7) 0.059(3) Uani 1 1 d .
H28 H 1.0417 0.9556 0.1227 0.071 Uiso 1 1 calc R
C35 C 0.7858(17) 1.0704(10) 0.4767(7) 0.082(4) Uani 1 1 d .
H35 H 0.7485 1.0956 0.5195 0.098 Uiso 1 1 calc R
C21 C 0.4566(15) 0.4419(9) 0.1614(8) 0.073(4) Uani 1 1 d .
H21 H 0.4263 0.3813 0.1276 0.087 Uiso 1 1 calc R
C25 C 0.7353(16) 0.7187(9) 0.0497(7) 0.074(4) Uani 1 1 d .
H25 H 0.6545 0.6622 0.0297 0.089 Uiso 1 1 calc R
C27 C 0.9431(17) 0.8586(10) 0.0309(8) 0.085(4) Uani 1 1 d .
H27 H 1.0042 0.8914 -0.0023 0.102 Uiso 1 1 calc R
C36 C 0.7282(15) 0.9713(9) 0.4404(6) 0.064(3) Uani 1 1 d .
H36 H 0.6437 0.9327 0.4587 0.077 Uiso 1 1 calc R
C26 C 0.8275(17) 0.7717(11) 0.0046(7) 0.086(4) Uani 1 1 d .
H26 H 0.8115 0.7478 -0.0471 0.103 Uiso 1 1 calc R
C34 C 0.9023(17) 1.1304(10) 0.4458(8) 0.083(4) Uani 1 1 d .
H34 H 0.9432 1.1997 0.4664 0.099 Uiso 1 1 calc R

loop_
_atom_site_aniso_label
_atom_site_aniso_U_11
_atom_site_aniso_U_22
_atom_site_aniso_U_33
_atom_site_aniso_U_23
_atom_site_aniso_U_13
_atom_site_aniso_U_12
Co1 0.0695(12) 0.0510(10) 0.0627(11) 0.0015(8) 0.0225(9) 0.0047(8)
Cl1 0.086(3) 0.075(2) 0.069(2) 0.0078(17) 0.0131(19) -0.0045(18)
Cl2 0.076(2) 0.0578(18) 0.075(2) 0.0032(16) 0.0221(18) 0.0054(16)
N2 0.067(7) 0.033(5) 0.073(7) 0.002(5) 0.027(6) -0.004(5)
N4 0.054(6) 0.053(6) 0.060(7) 0.007(5) 0.009(5) 0.003(5)
N3 0.061(7) 0.044(5) 0.058(7) 0.010(5) 0.017(6) -0.001(5)
C6 0.043(8) 0.055(7) 0.056(8) 0.002(6) 0.010(6) 0.010(6)
C11 0.056(8) 0.054(7) 0.044(8) -0.004(6) 0.013(6) 0.005(6)
N1 0.061(7) 0.046(6) 0.060(7) 0.001(5) 0.009(5) 0.006(5)
C12 0.064(9) 0.053(7) 0.059(8) -0.005(6) 0.026(7) 0.006(6)
C1 0.052(8) 0.056(8) 0.076(9) -0.006(7) 0.019(7) -0.001(6)
C14 0.048(8) 0.044(7) 0.080(10) 0.004(7) 0.016(7) 0.001(6)
C17 0.073(9) 0.059(8) 0.082(10) 0.028(8) 0.020(8) -0.001(7)
C15 0.089(10) 0.051(8) 0.081(10) 0.003(7) 0.029(8) -0.004(7)
C18 0.077(10) 0.058(8) 0.080(10) 0.015(7) 0.030(8) 0.010(7)
C7 0.070(9) 0.067(8) 0.062(9) 0.003(7) 0.022(7) -0.007(7)
C10 0.089(10) 0.053(7) 0.058(9) 0.005(6) 0.025(8) 0.001(7)
C9 0.110(12) 0.073(9) 0.074(10) -0.004(8) 0.035(9) 0.000(8)
C2 0.061(9) 0.059(8) 0.099(11) 0.002(8) 0.021(8) 0.000(7)
C5 0.093(11) 0.057(8) 0.073(10) -0.020(8) 0.009(8) -0.002(8)
C13 0.075(9) 0.045(7) 0.068(9) -0.004(6) 0.019(7) -0.017(6)
C4 0.076(10) 0.065(9) 0.085(11) -0.022(8) -0.006(8) 0.016(8)
C8 0.087(10) 0.068(9) 0.074(10) 0.012(8) 0.030(8) -0.012(8)
C3 0.088(11) 0.044(8) 0.099(12) -0.007(8) 0.006(9) 0.004(7)
C16 0.084(10) 0.048(8) 0.105(12) -0.001(8) 0.005(9) 0.020(7)
Co2 0.0745(12) 0.0445(9) 0.0628(11) -0.0015(8) 0.0248(9) 0.0025(8)
Cl3 0.075(2) 0.072(2) 0.086(2) -0.0097(18) 0.0265(19) 0.0065(17)
Cl4 0.092(3) 0.0469(17) 0.073(2) 0.0064(15) 0.0164(18) 0.0031(16)
N6 0.056(6) 0.044(5) 0.055(7) 0.000(5) 0.021(5) -0.002(5)
N8 0.099(8) 0.049(6) 0.052(7) 0.004(5) 0.030(6) 0.003(6)
N7 0.070(7) 0.039(5) 0.051(7) -0.008(5) 0.025(6) -0.001(5)
C30 0.059(8) 0.037(6) 0.058(8) -0.022(6) 0.005(7) 0.001(6)
N5 0.059(7) 0.047(6) 0.063(7) -0.004(5) 0.015(5) -0.002(5)
C24 0.076(9) 0.041(7) 0.045(8) -0.009(6) 0.009(7) 0.001(6)
C29 0.067(9) 0.052(7) 0.054(8) -0.003(6) 0.013(7) -0.006(6)
C19 0.060(8) 0.068(8) 0.052(8) -0.017(7) 0.007(7) 0.005(6)
C23 0.061(8) 0.047(7) 0.065(9) 0.007(7) 0.011(7) 0.010(6)
C20 0.099(10) 0.047(7) 0.063(9) -0.009(7) 0.027(8) -0.001(7)
C22 0.057(9) 0.047(8) 0.098(11) 0.002(8) 0.015(8) 0.005(6)
C31 0.074(9) 0.047(7) 0.065(9) -0.008(6) 0.008(7) -0.010(6)
C32 0.075(9) 0.046(7) 0.041(7) -0.004(6) -0.005(7) 0.017(6)
C33 0.083(10) 0.045(7) 0.068(9) -0.013(7) 0.005(7) 0.001(6)
C28 0.054(8) 0.051(7) 0.071(9) 0.004(7) 0.015(7) 0.002(6)
C35 0.118(13) 0.057(9) 0.067(10) -0.004(8) 0.011(9) 0.022(8)
C21 0.081(10) 0.046(8) 0.087(11) -0.013(7) 0.013(8) -0.001(7)
C25 0.095(11) 0.072(9) 0.059(9) 0.005(7) 0.027(8) -0.006(7)
C27 0.109(12) 0.074(9) 0.081(12) 0.003(8) 0.045(10) -0.007(8)
C36 0.084(10) 0.052(8) 0.051(8) -0.006(6) 0.004(7) 0.015(7)
C26 0.103(12) 0.096(11) 0.054(9) -0.003(8) 0.009(8) -0.004(9)
C34 0.100(12) 0.043(8) 0.088(11) -0.007(8) -0.014(9) 0.005(7)

loop_
_atom_type_symbol
_atom_type_description
_atom_type_scat_dispersion_real
_atom_type_scat_dispersion_imag
_atom_type_scat_source
C C 0.0033 0.0016 'International Tables Vol C Tables 4.2.6.8 and 6.1.1.4'
H H 0.0000 0.0000 'International Tables Vol C Tables 4.2.6.8 and 6.1.1.4'
Cl Cl 0.1484 0.1585 'International Tables Vol C Tables 4.2.6.8 and 6.1.1.4'
Co Co 0.3494 0.9721 'International Tables Vol C Tables 4.2.6.8 and 6.1.1.4'
N N 0.0061 0.0033 'International Tables Vol C Tables 4.2.6.8 and 6.1.1.4'

loop_
_geom_angle_atom_site_label_1
_geom_angle_atom_site_label_2
_geom_angle_atom_site_label_3
_geom_angle
N2 Co1 N4 86.7(3)
N2 Co1 N1 75.2(3)
N4 Co1 N1 158.5(3)
N2 Co1 Cl2 107.6(3)
N4 Co1 Cl2 96.6(2)
N1 Co1 Cl2 99.8(2)
N2 Co1 Cl1 132.8(3)
N4 Co1 Cl1 95.1(3)
N1 Co1 Cl1 89.0(2)
Cl2 Co1 Cl1 118.93(12)
C12 N2 C6 108.9(9)
C12 N2 Co1 131.5(7)
C6 N2 Co1 118.6(8)
C18 N4 C14 118.5(9)
C18 N4 Co1 114.7(8)
C14 N4 Co1 126.8(7)
C6 N3 C7 131.7(10)
C6 N3 C11 106.6(8)
C7 N3 C11 121.4(9)
N2 C6 N3 109.2(10)
N2 C6 C1 119.9(10)
N3 C6 C1 130.8(10)
C12 C11 N3 105.3(9)
C12 C11 C10 135.6(11)
N3 C11 C10 119.1(10)
C5 N1 C1 119.8(10)
C5 N1 Co1 126.8(8)
C1 N1 Co1 113.5(7)
N2 C12 C11 110.0(10)
N2 C12 C13 122.5(9)
C11 C12 C13 127.2(10)
N1 C1 C2 118.9(11)
N1 C1 C6 111.3(10)
C2 C1 C6 129.7(12)
N4 C14 C15 121.6(11)
N4 C14 C13 122.4(9)
C15 C14 C13 115.9(11)
C16 C17 C18 116.7(11)
C16 C17 H17 121.6
C18 C17 H17 121.6
C14 C15 C16 119.4(12)
C14 C15 H15 120.3
C16 C15 H15 120.3
N4 C18 C17 123.7(11)
N4 C18 H18 118.1
C17 C18 H18 118.1
C8 C7 N3 117.6(11)
C8 C7 H7 121.2
N3 C7 H7 121.2
C9 C10 C11 118.5(11)
C9 C10 H10 120.7
C11 C10 H10 120.7
C10 C9 C8 120.2(12)
C10 C9 H9 119.9
C8 C9 H9 119.9
C3 C2 C1 120.5(12)
C3 C2 H2 119.8
C1 C2 H2 119.8
N1 C5 C4 121.5(12)
N1 C5 H5 119.3
C4 C5 H5 119.3
C14 C13 C12 116.2(9)
C14 C13 H13A 108.2
C12 C13 H13A 108.2
C14 C13 H13B 108.2
C12 C13 H13B 108.2
H13A C13 H13B 107.4
C3 C4 C5 119.3(12)
C3 C4 H4 120.3
C5 C4 H4 120.3
C7 C8 C9 123.0(11)
C7 C8 H8 118.5
C9 C8 H8 118.5
C2 C3 C4 119.9(13)
C2 C3 H3 120.1
C4 C3 H3 120.1
C17 C16 C15 119.9(12)
C17 C16 H16 120.0
C15 C16 H16 120.0
N6 Co2 N8 88.8(3)
N6 Co2 N5 74.4(3)
N8 Co2 N5 162.1(3)
N6 Co2 Cl4 113.8(2)
N8 Co2 Cl4 98.3(3)
N5 Co2 Cl4 94.3(2)
N6 Co2 Cl3 126.1(3)
N8 Co2 Cl3 93.9(3)
N5 Co2 Cl3 91.1(2)
Cl4 Co2 Cl3 119.00(12)
C24 N6 C30 108.9(9)
C24 N6 Co2 121.9(8)
C30 N6 Co2 128.7(7)
C36 N8 C32 115.7(10)
C36 N8 Co2 117.4(8)
C32 N8 Co2 126.8(7)
C24 N7 C25 130.6(10)
C24 N7 C29 106.8(9)
C25 N7 C29 122.4(10)
N6 C30 C29 107.2(9)
N6 C30 C31 124.0(10)
C29 C30 C31 128.5(11)
C23 N5 C19 118.5(9)
C23 N5 Co2 127.5(8)
C19 N5 Co2 113.9(7)
N6 C24 N7 110.6(10)
N6 C24 C19 116.0(10)
N7 C24 C19 132.5(10)
C30 C29 N7 106.5(9)
C30 C29 C28 135.6(11)
N7 C29 C28 117.9(10)
N5 C19 C20 121.1(11)
N5 C19 C24 111.9(10)
C20 C19 C24 127.0(11)
N5 C23 C22 121.5(11)
N5 C23 H23 119.2
C22 C23 H23 119.2
C19 C20 C21 118.8(11)
C19 C20 H20 120.6
C21 C20 H20 120.6
C21 C22 C23 120.4(12)
C21 C22 H22 119.8
C23 C22 H22 119.8
C30 C31 C32 120.2(10)
C30 C31 H31A 107.3
C32 C31 H31A 107.3
C30 C31 H31B 107.3
C32 C31 H31B 107.3
H31A C31 H31B 106.9
N8 C32 C33 122.0(10)
N8 C32 C31 121.2(10)
C33 C32 C31 116.7(11)
C32 C33 C34 119.0(11)
C32 C33 H33 120.5
C34 C33 H33 120.5
C27 C28 C29 120.0(11)
C27 C28 H28 120.0
C29 C28 H28 120.0
C36 C35 C34 115.8(12)
C36 C35 H35 122.1
C34 C35 H35 122.1
C22 C21 C20 119.7(11)
C22 C21 H21 120.1
C20 C21 H21 120.1
N7 C25 C26 116.4(12)
N7 C25 H25 121.8
C26 C25 H25 121.8
C28 C27 C26 119.2(12)
C28 C27 H27 120.4
C26 C27 H27 120.4
N8 C36 C35 127.7(12)
N8 C36 H36 116.2
C35 C36 H36 116.2
C25 C26 C27 123.8(13)
C25 C26 H26 118.1
C27 C26 H26 118.1
C35 C34 C33 119.6(12)
C35 C34 H34 120.2
C33 C34 H34 120.2

loop_
_geom_bond_atom_site_label_1
_geom_bond_atom_site_label_2
_geom_bond_distance
Co1 N2 2.000(9)
Co1 N4 2.188(8)
Co1 N1 2.259(8)
Co1 Cl2 2.291(3)
Co1 Cl1 2.307(4)
N2 C12 1.322(12)
N2 C6 1.325(11)
N4 C18 1.342(12)
N4 C14 1.345(12)
N3 C6 1.365(12)
N3 C7 1.394(12)
N3 C11 1.401(12)
C6 C1 1.444(14)
C11 C12 1.368(12)
C11 C10 1.422(13)
N1 C5 1.332(12)
N1 C1 1.362(12)
C12 C13 1.521(13)
C1 C2 1.394(14)
C14 C15 1.375(13)
C14 C13 1.508(14)
C17 C16 1.380(15)
C17 C18 1.402(14)
C17 H17 0.9300
C15 C16 1.399(15)
C15 H15 0.9300
C18 H18 0.9300
C7 C8 1.344(14)
C7 H7 0.9300
C10 C9 1.364(14)
C10 H10 0.9300
C9 C8 1.404(15)
C9 H9 0.9300
C2 C3 1.350(15)
C2 H2 0.9300
C5 C4 1.379(15)
C5 H5 0.9300
C13 H13A 0.9700
C13 H13B 0.9700
C4 C3 1.350(15)
C4 H4 0.9300
C8 H8 0.9300
C3 H3 0.9300
C16 H16 0.9300
Co2 N6 1.993(8)
Co2 N8 2.170(9)
Co2 N5 2.251(8)
Co2 Cl4 2.281(3)
Co2 Cl3 2.299(3)
N6 C24 1.313(12)
N6 C30 1.368(12)
N8 C36 1.312(12)
N8 C32 1.360(12)
N7 C24 1.349(12)
N7 C25 1.358(13)
N7 C29 1.397(12)
C30 C29 1.389(13)
C30 C31 1.470(13)
N5 C23 1.338(12)
N5 C19 1.365(12)
C24 C19 1.476(14)
C29 C28 1.404(13)
C19 C20 1.374(13)
C23 C22 1.362(14)
C23 H23 0.9300
C20 C21 1.375(14)
C20 H20 0.9300
C22 C21 1.341(14)
C22 H22 0.9300
C31 C32 1.496(13)
C31 H31A 0.9700
C31 H31B 0.9700
C32 C33 1.382(13)
C33 C34 1.393(15)
C33 H33 0.9300
C28 C27 1.339(14)
C28 H28 0.9300
C35 C36 1.368(14)
C35 C34 1.377(15)
C35 H35 0.9300
C21 H21 0.9300
C25 C26 1.359(15)
C25 H25 0.9300
C27 C26 1.376(16)
C27 H27 0.9300
C36 H36 0.9300
C26 H26 0.9300
C34 H34 0.9300

loop_
_geom_hbond_atom_site_label_D
_geom_hbond_atom_site_label_H
_geom_hbond_atom_site_label_A
_geom_hbond_distance_DH
_geom_hbond_distance_HA
_geom_hbond_distance_DA
_geom_hbond_angle_DHA
_geom_hbond_site_symmetry_A
C13 H13A Cl4 0.97 2.82 3.759(11) 162.2 .
C18 H18 Cl1 0.93 2.71 3.294(12) 121.6 .
C31 H31A Cl2 0.97 2.80 3.767(10) 174.8 1_565
C34 H34 Cl4 0.93 2.74 3.576(13) 150.8 2_776
C36 H36 Cl3 0.93 2.78 3.330(12) 118.4 .

loop_
_geom_torsion_atom_site_label_1
_geom_torsion_atom_site_label_2
_geom_torsion_atom_site_label_3
_geom_torsion_atom_site_label_4
_geom_torsion
N4 Co1 N2 C12 -9.2(10)
N1 Co1 N2 C12 -177.5(11)
Cl2 Co1 N2 C12 86.7(10)
Cl1 Co1 N2 C12 -103.1(10)
N4 Co1 N2 C6 157.7(8)
N1 Co1 N2 C6 -10.6(7)
Cl2 Co1 N2 C6 -106.4(7)
Cl1 Co1 N2 C6 63.9(8)
N2 Co1 N4 C18 -167.0(8)
N1 Co1 N4 C18 -134.5(9)
Cl2 Co1 N4 C18 85.6(7)
Cl1 Co1 N4 C18 -34.4(7)
N2 Co1 N4 C14 16.4(8)
N1 Co1 N4 C14 48.9(14)
Cl2 Co1 N4 C14 -91.0(8)
Cl1 Co1 N4 C14 149.1(8)
C12 N2 C6 N3 0.6(12)
Co1 N2 C6 N3 -169.1(6)
C12 N2 C6 C1 -175.5(10)
Co1 N2 C6 C1 14.9(13)
C7 N3 C6 N2 172.5(10)
C11 N3 C6 N2 -1.8(11)
C7 N3 C6 C1 -12.0(19)
C11 N3 C6 C1 173.7(11)
C6 N3 C11 C12 2.2(11)
C7 N3 C11 C12 -172.8(9)
C6 N3 C11 C10 -179.7(9)
C7 N3 C11 C10 5.3(14)
N2 Co1 N1 C5 -175.1(10)
N4 Co1 N1 C5 151.2(10)
Cl2 Co1 N1 C5 -69.3(9)
Cl1 Co1 N1 C5 49.9(9)
N2 Co1 N1 C1 5.5(7)
N4 Co1 N1 C1 -28.2(13)
Cl2 Co1 N1 C1 111.3(7)
Cl1 Co1 N1 C1 -129.5(7)
C6 N2 C12 C11 0.8(13)
Co1 N2 C12 C11 168.7(7)
C6 N2 C12 C13 174.4(9)
Co1 N2 C12 C13 -17.8(16)
N3 C11 C12 N2 -1.9(12)
C10 C11 C12 N2 -179.5(11)
N3 C11 C12 C13 -175.0(10)
C10 C11 C12 C13 7(2)
C5 N1 C1 C2 3.9(16)
Co1 N1 C1 C2 -176.7(8)
C5 N1 C1 C6 -179.6(10)
Co1 N1 C1 C6 -0.2(11)
N2 C6 C1 N1 -8.9(15)
N3 C6 C1 N1 176.0(10)
N2 C6 C1 C2 167.1(11)
N3 C6 C1 C2 -8(2)
C18 N4 C14 C15 3.8(15)
Co1 N4 C14 C15 -179.8(8)
C18 N4 C14 C13 -173.1(10)
Co1 N4 C14 C13 3.3(14)
N4 C14 C15 C16 -3.7(17)
C13 C14 C15 C16 173.4(10)
C14 N4 C18 C17 -1.8(16)
Co1 N4 C18 C17 -178.7(8)
C16 C17 C18 N4 -0.2(17)
C6 N3 C7 C8 -179.4(11)
C11 N3 C7 C8 -5.9(15)
C12 C11 C10 C9 175.5(12)
N3 C11 C10 C9 -1.9(15)
C11 C10 C9 C8 -0.8(18)
N1 C1 C2 C3 -1.1(18)
C6 C1 C2 C3 -176.8(11)
C1 N1 C5 C4 -2.8(17)
Co1 N1 C5 C4 177.9(8)
N4 C14 C13 C12 -35.2(14)
C15 C14 C13 C12 147.7(10)
N2 C12 C13 C14 43.9(15)
C11 C12 C13 C14 -143.8(11)
N1 C5 C4 C3 -1.3(19)
N3 C7 C8 C9 3.1(18)
C10 C9 C8 C7 0(2)
C1 C2 C3 C4 -3.0(19)
C5 C4 C3 C2 4.1(19)
C18 C17 C16 C15 0.3(17)
C14 C15 C16 C17 1.6(18)
N8 Co2 N6 C24 -162.2(8)
N5 Co2 N6 C24 11.4(8)
Cl4 Co2 N6 C24 99.2(8)
Cl3 Co2 N6 C24 -68.3(9)
N8 Co2 N6 C30 8.5(9)
N5 Co2 N6 C30 -177.9(9)
Cl4 Co2 N6 C30 -90.1(8)
Cl3 Co2 N6 C30 102.4(9)
N6 Co2 N8 C36 165.9(8)
N5 Co2 N8 C36 145.5(10)
Cl4 Co2 N8 C36 -80.2(8)
Cl3 Co2 N8 C36 39.8(8)
N6 Co2 N8 C32 -12.1(9)
N5 Co2 N8 C32 -32.4(17)
Cl4 Co2 N8 C32 101.8(9)
Cl3 Co2 N8 C32 -138.1(9)
C24 N6 C30 C29 -0.1(12)
Co2 N6 C30 C29 -171.7(7)
C24 N6 C30 C31 -174.8(10)
Co2 N6 C30 C31 13.6(15)
N6 Co2 N5 C23 172.0(9)
N8 Co2 N5 C23 -166.9(10)
Cl4 Co2 N5 C23 58.4(8)
Cl3 Co2 N5 C23 -60.8(8)
N6 Co2 N5 C19 -3.9(7)
N8 Co2 N5 C19 17.3(15)
Cl4 Co2 N5 C19 -117.4(7)
Cl3 Co2 N5 C19 123.4(7)
C30 N6 C24 N7 -0.1(12)
Co2 N6 C24 N7 172.3(6)
C30 N6 C24 C19 170.8(9)
Co2 N6 C24 C19 -16.9(13)
C25 N7 C24 N6 -174.7(10)
C29 N7 C24 N6 0.2(12)
C25 N7 C24 C19 16.5(19)
C29 N7 C24 C19 -168.6(11)
N6 C30 C29 N7 0.2(12)
C31 C30 C29 N7 174.5(10)
N6 C30 C29 C28 179.7(12)
C31 C30 C29 C28 -6(2)
C24 N7 C29 C30 -0.2(11)
C25 N7 C29 C30 175.2(10)
C24 N7 C29 C28 -179.8(9)
C25 N7 C29 C28 -4.4(15)
C23 N5 C19 C20 -0.7(16)
Co2 N5 C19 C20 175.6(9)
C23 N5 C19 C24 -179.0(9)
Co2 N5 C19 C24 -2.7(11)
N6 C24 C19 N5 11.8(14)
N7 C24 C19 N5 -179.9(11)
N6 C24 C19 C20 -166.4(11)
N7 C24 C19 C20 2(2)
C19 N5 C23 C22 -0.2(15)
Co2 N5 C23 C22 -175.9(8)
N5 C19 C20 C21 -0.1(17)
C24 C19 C20 C21 177.9(11)
N5 C23 C22 C21 2.0(17)
N6 C30 C31 C32 -38.2(15)
C29 C30 C31 C32 148.3(11)
C36 N8 C32 C33 1.0(16)
Co2 N8 C32 C33 178.9(8)
C36 N8 C32 C31 176.2(10)
Co2 N8 C32 C31 -5.8(15)
C30 C31 C32 N8 33.0(16)
C30 C31 C32 C33 -151.6(10)
N8 C32 C33 C34 0.3(17)
C31 C32 C33 C34 -175.1(10)
C30 C29 C28 C27 -179.1(12)
N7 C29 C28 C27 0.4(16)
C23 C22 C21 C20 -2.8(18)
C19 C20 C21 C22 1.9(18)
C24 N7 C25 C26 179.7(11)
C29 N7 C25 C26 5.5(16)
C29 C28 C27 C26 2.1(19)
C32 N8 C36 C35 -3.5(17)
Co2 N8 C36 C35 178.3(10)
C34 C35 C36 N8 4.3(19)
N7 C25 C26 C27 -2.8(19)
C28 C27 C26 C25 -1(2)
C36 C35 C34 C33 -2.6(18)
C32 C33 C34 C35 0.6(18)
